data_2201366
loop_
_publ_author_name
'Hoong-Kun Fun'
'S. Kannan'
'Suchada Chantrapromma'
'Ibrahim Abdul Razak'
'Anwar Usman'

_publ_section_title
;Bis[aquabis(1,3-diphenylpropane-1,3-dionato-\k^2^<i>O,O</i>')dioxouranium(VI)]
 dicyclohexyl-18-crown-6-ether chloroform disolvate
;
_journal_issue 8
_journal_name_full 'Acta Crystallographica Section E'
_journal_page_first m463
_journal_page_last m465
_journal_paper_doi 10.1107/S160053680201320X
_journal_volume 58
_journal_year 2002
_chemical_formula_moiety '[U O2 (C30 H22 O4)2 (H2 O1)], C20 H36 O6, 2C H Cl3'
_chemical_formula_sum 'C82 H86 Cl6 O20 U2'
_chemical_formula_weight 2080.27
_chemical_name_systematic
;
 ?
;
_space_group_IT_number 14
_symmetry_cell_setting monoclinic
_symmetry_space_group_name_Hall '-P 2ybc'
_symmetry_space_group_name_H-M 'P 1 21/c 1'
_atom_sites_solution_hydrogens geom
_atom_sites_solution_primary direct
_atom_sites_solution_secondary difmap
_audit_creation_method SHELXL-97
_cell_angle_alpha 90.00
_cell_angle_beta 107.6430(10)
_cell_angle_gamma 90.00
_cell_formula_units_Z 2
_cell_length_a 15.54270(10)
_cell_length_b 15.24830(10)
_cell_length_c 19.4582(2)
_cell_measurement_reflns_used 8192
_cell_measurement_temperature 183(2)
_cell_measurement_theta_max 28.34
_cell_measurement_theta_min 2.58
_cell_volume 4394.68(7)
_computing_cell_refinement 'SAINT (Siemens, 1996)'
_computing_data_collection 'SMART (Siemens, 1996)'
_computing_data_reduction SAINT
_computing_molecular_graphics SHELXTL
_computing_publication_material
;
SHELXTL, PARST (Nardelli, 1995) and PLATON (Spek, 1990)
;
_computing_structure_refinement SHELXTL
_computing_structure_solution 'SHELXTL (Sheldrick, 1997)'
_diffrn_ambient_temperature 183(2)
_diffrn_detector_area_resol_mean 8.33
_diffrn_measured_fraction_theta_full 0.968
_diffrn_measured_fraction_theta_max 0.968
_diffrn_measurement_device 'Siemens SMART CCD area-detector'
_diffrn_measurement_method \w
_diffrn_radiation_monochromator graphite
_diffrn_radiation_source 'fine-focus sealed tube'
_diffrn_radiation_type MoK\a
_diffrn_radiation_wavelength 0.71073
_diffrn_reflns_av_R_equivalents 0.0963
_diffrn_reflns_av_sigmaI/netI 0.1167
_diffrn_reflns_limit_h_max 20
_diffrn_reflns_limit_h_min -20
_diffrn_reflns_limit_k_max 16
_diffrn_reflns_limit_k_min -20
_diffrn_reflns_limit_l_max 21
_diffrn_reflns_limit_l_min -25
_diffrn_reflns_number 26358
_diffrn_reflns_theta_full 28.33
_diffrn_reflns_theta_max 28.33
_diffrn_reflns_theta_min 2.58
_diffrn_standards_decay_% negligible
_diffrn_standards_interval_count none
_diffrn_standards_number 0
_exptl_absorpt_coefficient_mu 3.928
_exptl_absorpt_correction_T_max 0.7439
_exptl_absorpt_correction_T_min 0.6499
_exptl_absorpt_correction_type empirical
_exptl_absorpt_process_details '(SADABS; Sheldrick, 1996)'
_exptl_crystal_colour orange
_exptl_crystal_density_diffrn 1.572
_exptl_crystal_density_method 'not measured'
_exptl_crystal_description block
_exptl_crystal_F_000 2048
_exptl_crystal_size_max 0.12
_exptl_crystal_size_mid 0.10
_exptl_crystal_size_min 0.08
_refine_diff_density_max 1.570
_refine_diff_density_min -4.225
_refine_ls_extinction_method none
_refine_ls_goodness_of_fit_ref 0.954
_refine_ls_hydrogen_treatment constr
_refine_ls_matrix_type full
_refine_ls_number_parameters 496
_refine_ls_number_reflns 10599
_refine_ls_number_restraints 0
_refine_ls_restrained_S_all 0.954
_refine_ls_R_factor_all 0.0686
_refine_ls_R_factor_gt 0.0458
_refine_ls_shift/su_max <0.001
_refine_ls_shift/su_mean <0.001
_refine_ls_structure_factor_coef Fsqd
_refine_ls_weighting_details 'calc w = 1/[\s^2^(Fo^2^)+(0.0272P)^2^] where P = (Fo^2^+2Fc^2^)/3'
_refine_ls_weighting_scheme calc
_refine_ls_wR_factor_gt 0.1096
_refine_ls_wR_factor_ref 0.1158
_reflns_number_gt 7581
_reflns_number_total 10599
_reflns_threshold_expression I>2\s(I)
_cod_data_source_file ci6125.cif
_cod_data_source_block I
_cod_depositor_comments
;
The following automatic conversions were performed:
'_symmetry_cell_setting' value 'Monoclinic' changed to 'monoclinic'
according to '/home/saulius/struct/CIF-dictionaries/cif_core.dic'
dictionary named 'cif_core.dic' version 2.4.1 from 2010-06-29.

Automatic conversion script
Id: cif_fix_enum 1527 2010-12-29 10:47:43Z saulius 

The following automatic conversions were performed:

'_symmetry_cell_setting' value 'Monoclinic' changed to 'monoclinic'
according to /home/saulius/struct/CIF-dictionaries/cif_core.dic
dictionary named 'cif_core.dic' version 2.4.1 from 2010-06-29.

Automatic conversion script
Id: cif_fix_values 1715 2011-07-08 13:25:40Z adriana 
;
_cod_original_cell_volume 4394.67(6)
_cod_original_sg_symbol_H-M 'P 21/c'
_cod_database_code 2201366
_cod_database_fobs_code 2201366

loop_
_symmetry_equiv_pos_as_xyz
'x, y, z'
'-x, y+1/2, -z+1/2'
'-x, -y, -z'
'x, -y-1/2, z-1/2'

loop_
_atom_site_label
_atom_site_fract_x
_atom_site_fract_y
_atom_site_fract_z
_atom_site_U_iso_or_equiv
_atom_site_adp_type
_atom_site_calc_flag
_atom_site_refinement_flags
_atom_site_occupancy
_atom_site_disorder_assembly
_atom_site_disorder_group
_atom_site_type_symbol
U1 0.229240(12) 0.448563(12) 0.411375(10) 0.01317(7) Uani d . 1 . . U
O1 0.3102(3) 0.4440(2) 0.5342(2) 0.0195(8) Uani d . 1 . . O
O2 0.3423(3) 0.3446(2) 0.4295(2) 0.0215(9) Uani d . 1 . . O
O3 0.2261(3) 0.3971(3) 0.2965(2) 0.0253(9) Uani d . 1 . . O
O4 0.1132(3) 0.5191(3) 0.32241(19) 0.0207(8) Uani d . 1 . . O
O1W 0.1579(3) 0.5509(2) 0.4758(2) 0.0230(9) Uani d . 1 . . O
H1W 0.1122 0.5737 0.4485 0.034 Uiso d R 1 . . H
H2W 0.1471 0.5381 0.5142 0.034 Uiso d R 1 . . H
O5 0.1540(3) 0.3651(2) 0.4188(2) 0.0226(9) Uani d . 1 . . O
O6 0.3056(3) 0.5319(2) 0.4045(2) 0.0186(8) Uani d . 1 . . O
C1 0.3753(4) 0.4838(4) 0.6810(3) 0.0252(13) Uani d . 1 . . C
H1 0.3145 0.4695 0.6618 0.030 Uiso calc R 1 . . H
C2 0.4066(5) 0.5150(5) 0.7500(3) 0.0349(16) Uani d . 1 . . C
H2 0.3677 0.5203 0.7779 0.042 Uiso calc R 1 . . H
C3 0.4951(5) 0.5381(4) 0.7776(4) 0.0380(17) Uani d . 1 . . C
H3 0.5162 0.5608 0.8240 0.046 Uiso calc R 1 . . H
C4 0.5539(5) 0.5282(5) 0.7370(4) 0.0423(19) Uani d . 1 . . C
H4 0.6145 0.5430 0.7566 0.051 Uiso calc R 1 . . H
C5 0.5229(4) 0.4969(4) 0.6687(3) 0.0295(14) Uani d . 1 . . C
H5 0.5626 0.4912 0.6416 0.035 Uiso calc R 1 . . H
C6 0.4333(4) 0.4731(3) 0.6385(3) 0.0188(12) Uani d . 1 . . C
C7 0.3963(4) 0.4390(3) 0.5631(3) 0.0182(11) Uani d . 1 . . C
C8 0.4547(4) 0.4006(4) 0.5299(3) 0.0213(12) Uani d . 1 . . C
H8 0.5165 0.4075 0.5514 0.026 Uiso calc R 1 . . H
C9 0.4256(4) 0.3525(4) 0.4660(3) 0.0198(12) Uani d . 1 . . C
C10 0.4915(4) 0.3042(4) 0.4382(3) 0.0229(13) Uani d . 1 . . C
C11 0.4589(5) 0.2385(5) 0.3870(4) 0.0396(17) Uani d . 1 . . C
H11 0.3976 0.2254 0.3719 0.048 Uiso calc R 1 . . H
C12 0.5167(6) 0.1928(5) 0.3585(5) 0.057(2) Uani d . 1 . . C
H12 0.4944 0.1487 0.3247 0.069 Uiso calc R 1 . . H
C13 0.6083(6) 0.2128(6) 0.3803(5) 0.065(3) Uani d . 1 . . C
H13 0.6473 0.1814 0.3614 0.078 Uiso calc R 1 . . H
C14 0.6427(5) 0.2800(5) 0.4305(4) 0.047(2) Uani d . 1 . . C
H14 0.7036 0.2946 0.4441 0.057 Uiso calc R 1 . . H
C15 0.5825(4) 0.3247(4) 0.4595(4) 0.0303(15) Uani d . 1 . . C
H15 0.6042 0.3687 0.4935 0.036 Uiso calc R 1 . . H
C16 0.2800(5) 0.2966(4) 0.2009(4) 0.0325(15) Uani d . 1 . . C
H16 0.3009 0.2832 0.2498 0.039 Uiso calc R 1 . . H
C17 0.3157(5) 0.2532(5) 0.1529(4) 0.0439(19) Uani d . 1 . . C
H17 0.3592 0.2100 0.1696 0.053 Uiso calc R 1 . . H
C18 0.2870(5) 0.2739(4) 0.0819(4) 0.0391(18) Uani d . 1 . . C
H18 0.3120 0.2458 0.0500 0.047 Uiso calc R 1 . . H
C19 0.2211(5) 0.3365(4) 0.0568(4) 0.0382(17) Uani d . 1 . . C
H19 0.2006 0.3501 0.0080 0.046 Uiso calc R 1 . . H
C20 0.1859(4) 0.3784(4) 0.1043(3) 0.0273(14) Uani d . 1 . . C
H20 0.1419 0.4211 0.0871 0.033 Uiso calc R 1 . . H
C21 0.2137(4) 0.3595(3) 0.1767(3) 0.0186(11) Uani d . 1 . . C
C22 0.1790(4) 0.4053(3) 0.2311(3) 0.0159(11) Uani d . 1 . . C
C23 0.1005(4) 0.4541(4) 0.2099(3) 0.0199(11) Uani d . 1 . . C
H23 0.0649 0.4500 0.1620 0.024 Uiso calc R 1 . . H
C24 0.0710(3) 0.5092(3) 0.2555(3) 0.0149(11) Uani d . 1 . . C
C25 -0.0107(4) 0.5650(4) 0.2263(3) 0.0193(12) Uani d . 1 . . C
C26 -0.0886(4) 0.5310(4) 0.1765(3) 0.0272(14) Uani d . 1 . . C
H26 -0.0903 0.4729 0.1614 0.033 Uiso calc R 1 . . H
C27 -0.1644(5) 0.5858(5) 0.1496(4) 0.0386(17) Uani d . 1 . . C
H27 -0.2170 0.5631 0.1178 0.046 Uiso calc R 1 . . H
C28 -0.1613(5) 0.6724(5) 0.1700(4) 0.0408(18) Uani d . 1 . . C
H28 -0.2111 0.7085 0.1510 0.049 Uiso calc R 1 . . H
C29 -0.0856(5) 0.7046(4) 0.2176(4) 0.0386(18) Uani d . 1 . . C
H29 -0.0837 0.7634 0.2307 0.046 Uiso calc R 1 . . H
C30 -0.0093(4) 0.6514(4) 0.2480(3) 0.0256(13) Uani d . 1 . . C
H30 0.0413 0.6742 0.2822 0.031 Uiso calc R 1 . . H
O8 -0.0071(3) 0.3381(2) 0.5736(2) 0.0201(8) Uani d . 1 . . O
O9 0.1541(3) 0.5147(2) 0.6146(2) 0.0204(8) Uani d . 1 . . O
O10 -0.0961(3) 0.3145(2) 0.4295(2) 0.0212(9) Uani d . 1 . . O
C31 -0.0250(4) 0.2540(4) 0.4624(3) 0.0220(12) Uani d . 1 . . C
H31 0.0316 0.2752 0.4561 0.026 Uiso calc R 1 . . H
C32 -0.0455(5) 0.1645(4) 0.4301(4) 0.0334(16) Uani d . 1 . . C
H32A 0.0044 0.1254 0.4524 0.040 Uiso calc R 1 . . H
H32B -0.0522 0.1674 0.3789 0.040 Uiso calc R 1 . . H
C33 -0.1308(5) 0.1284(4) 0.4407(4) 0.0398(18) Uani d . 1 . . C
H33A -0.1423 0.0702 0.4197 0.048 Uiso calc R 1 . . H
H33B -0.1813 0.1657 0.4163 0.048 Uiso calc R 1 . . H
C34 -0.1223(5) 0.1236(4) 0.5199(4) 0.0420(19) Uani d . 1 . . C
H34A -0.0763 0.0810 0.5431 0.050 Uiso calc R 1 . . H
H34B -0.1792 0.1038 0.5256 0.050 Uiso calc R 1 . . H
C35 -0.0974(5) 0.2132(4) 0.5572(3) 0.0295(14) Uani d . 1 . . C
H35A -0.1482 0.2528 0.5403 0.035 Uiso calc R 1 . . H
H35B -0.0849 0.2060 0.6089 0.035 Uiso calc R 1 . . H
C36 -0.0166(4) 0.2525(4) 0.5424(3) 0.0222(12) Uani d . 1 . . C
H36 0.0367 0.2178 0.5676 0.027 Uiso calc R 1 . . H
C37 0.0751(4) 0.3804(4) 0.5762(4) 0.0275(14) Uani d . 1 . . C
H37A 0.0762 0.3940 0.5278 0.033 Uiso calc R 1 . . H
H37B 0.1258 0.3424 0.5988 0.033 Uiso calc R 1 . . H
C38 0.0811(5) 0.4618(4) 0.6184(4) 0.0423(19) Uani d . 1 . . C
H38A 0.0253 0.4945 0.6001 0.051 Uiso calc R 1 . . H
H38B 0.0885 0.4471 0.6683 0.051 Uiso calc R 1 . . H
C39 0.1691(4) 0.5889(4) 0.6630(3) 0.0260(13) Uani d . 1 . . C
H39A 0.2271 0.6149 0.6661 0.031 Uiso calc R 1 . . H
H39B 0.1716 0.5684 0.7108 0.031 Uiso calc R 1 . . H
C40 -0.0971(4) 0.3419(4) 0.3602(3) 0.0237(13) Uani d . 1 . . C
H40A -0.1107 0.2929 0.3269 0.028 Uiso calc R 1 . . H
H40B -0.0388 0.3658 0.3615 0.028 Uiso calc R 1 . . H
Cl1 0.25033(15) 0.65164(18) 0.24715(13) 0.0747(8) Uani d . 1 . . Cl
Cl2 0.41462(17) 0.74811(17) 0.31251(17) 0.0842(8) Uani d . 1 . . Cl
Cl3 0.2533(2) 0.7961(3) 0.34343(18) 0.1238(13) Uani d . 1 . . Cl
C41 0.3153(6) 0.7091(6) 0.3237(5) 0.062(3) Uani d . 1 . . C
H41 0.3307 0.6687 0.3648 0.075 Uiso calc R 1 . . H

loop_
_atom_site_aniso_label
_atom_site_aniso_U_11
_atom_site_aniso_U_22
_atom_site_aniso_U_33
_atom_site_aniso_U_12
_atom_site_aniso_U_13
_atom_site_aniso_U_23
U1 0.01321(10) 0.01625(11) 0.01280(10) 0.00026(8) 0.00805(7) -0.00090(8)
O1 0.0176(19) 0.026(2) 0.0160(19) 0.0050(17) 0.0074(15) 0.0027(16)
O2 0.019(2) 0.019(2) 0.025(2) 0.0017(17) 0.0044(16) -0.0039(17)
O3 0.028(2) 0.034(2) 0.014(2) 0.0132(19) 0.0075(17) -0.0070(17)
O4 0.026(2) 0.026(2) 0.0121(19) 0.0070(17) 0.0086(16) -0.0024(15)
O1W 0.025(2) 0.030(2) 0.017(2) 0.0075(18) 0.0113(16) -0.0017(17)
O5 0.024(2) 0.022(2) 0.027(2) -0.0037(17) 0.0142(18) -0.0047(16)
O6 0.026(2) 0.019(2) 0.016(2) -0.0021(16) 0.0129(16) -0.0013(15)
C1 0.020(3) 0.036(3) 0.021(3) 0.004(3) 0.009(2) -0.001(3)
C2 0.038(4) 0.048(4) 0.022(3) 0.008(3) 0.015(3) -0.007(3)
C3 0.044(4) 0.037(4) 0.027(4) 0.002(3) 0.002(3) -0.013(3)
C4 0.027(4) 0.053(5) 0.043(4) -0.011(3) 0.005(3) -0.019(3)
C5 0.027(3) 0.031(4) 0.034(4) -0.008(3) 0.013(3) -0.007(3)
C6 0.023(3) 0.014(3) 0.021(3) 0.004(2) 0.010(2) 0.003(2)
C7 0.022(3) 0.016(3) 0.018(3) 0.003(2) 0.010(2) 0.005(2)
C8 0.015(3) 0.032(3) 0.017(3) 0.006(2) 0.005(2) -0.001(2)
C9 0.020(3) 0.021(3) 0.021(3) 0.004(2) 0.010(2) 0.005(2)
C10 0.024(3) 0.024(3) 0.024(3) 0.006(2) 0.010(2) -0.001(2)
C11 0.032(4) 0.046(4) 0.045(5) 0.006(3) 0.017(3) -0.013(3)
C12 0.050(5) 0.059(5) 0.063(6) 0.012(4) 0.017(4) -0.034(4)
C13 0.047(5) 0.085(7) 0.069(6) 0.033(5) 0.027(5) -0.018(5)
C14 0.033(4) 0.073(6) 0.039(4) 0.007(4) 0.016(3) -0.010(4)
C15 0.024(3) 0.041(4) 0.030(4) 0.005(3) 0.014(3) -0.004(3)
C16 0.040(4) 0.035(4) 0.029(4) 0.010(3) 0.020(3) -0.005(3)
C17 0.056(5) 0.037(4) 0.049(5) 0.021(4) 0.032(4) -0.005(3)
C18 0.056(5) 0.031(4) 0.044(4) -0.001(3) 0.037(4) -0.018(3)
C19 0.059(5) 0.040(4) 0.027(4) -0.004(4) 0.030(3) -0.013(3)
C20 0.036(4) 0.026(3) 0.026(3) -0.002(3) 0.020(3) -0.007(3)
C21 0.021(3) 0.018(3) 0.023(3) -0.004(2) 0.016(2) -0.004(2)
C22 0.020(3) 0.015(3) 0.015(3) -0.003(2) 0.010(2) -0.004(2)
C23 0.023(3) 0.027(3) 0.013(3) 0.000(2) 0.011(2) -0.005(2)
C24 0.016(3) 0.016(3) 0.015(3) 0.000(2) 0.009(2) 0.001(2)
C25 0.022(3) 0.027(3) 0.013(3) 0.008(2) 0.011(2) 0.005(2)
C26 0.030(3) 0.035(4) 0.021(3) 0.006(3) 0.013(3) -0.001(2)
C27 0.026(4) 0.067(5) 0.020(3) 0.015(3) 0.003(3) 0.012(3)
C28 0.037(4) 0.049(5) 0.038(4) 0.026(3) 0.016(3) 0.015(3)
C29 0.050(5) 0.030(4) 0.044(4) 0.023(3) 0.026(4) 0.011(3)
C30 0.036(4) 0.021(3) 0.026(3) 0.009(3) 0.017(3) 0.003(2)
O8 0.020(2) 0.020(2) 0.023(2) -0.0012(16) 0.0106(16) -0.0058(16)
O9 0.018(2) 0.025(2) 0.022(2) 0.0001(17) 0.0118(16) -0.0021(16)
O10 0.030(2) 0.021(2) 0.018(2) 0.0045(17) 0.0160(17) 0.0006(15)
C31 0.026(3) 0.018(3) 0.026(3) 0.005(2) 0.014(3) 0.000(2)
C32 0.048(4) 0.022(3) 0.033(4) 0.010(3) 0.017(3) -0.003(3)
C33 0.065(5) 0.021(3) 0.034(4) -0.011(3) 0.016(4) -0.007(3)
C34 0.064(5) 0.024(4) 0.039(4) -0.010(3) 0.017(4) 0.005(3)
C35 0.043(4) 0.025(3) 0.026(3) -0.005(3) 0.018(3) 0.001(3)
C36 0.027(3) 0.022(3) 0.021(3) 0.006(2) 0.012(2) 0.004(2)
C37 0.022(3) 0.024(3) 0.041(4) -0.001(3) 0.016(3) -0.003(3)
C38 0.043(4) 0.046(4) 0.054(5) -0.024(3) 0.038(4) -0.025(3)
C39 0.031(3) 0.033(3) 0.014(3) -0.004(3) 0.008(2) -0.006(2)
C40 0.034(3) 0.026(3) 0.015(3) -0.002(3) 0.013(2) -0.004(2)
Cl1 0.0512(13) 0.108(2) 0.0597(15) -0.0202(14) 0.0083(11) 0.0303(14)
Cl2 0.0661(16) 0.0668(16) 0.135(3) -0.0214(13) 0.0539(16) -0.0077(15)
Cl3 0.092(2) 0.217(4) 0.079(2) 0.042(2) 0.0504(18) 0.002(2)
C41 0.052(5) 0.072(6) 0.060(6) -0.007(4) 0.011(4) 0.044(5)

loop_
_atom_type_symbol
_atom_type_description
_atom_type_scat_dispersion_real
_atom_type_scat_dispersion_imag
_atom_type_scat_source
C C 0.0033 0.0016 'International Tables Vol C Tables 4.2.6.8 and 6.1.1.4'
H H 0.0000 0.0000 'International Tables Vol C Tables 4.2.6.8 and 6.1.1.4'
Cl Cl 0.1484 0.1585 'International Tables Vol C Tables 4.2.6.8 and 6.1.1.4'
O O 0.0106 0.0060 'International Tables Vol C Tables 4.2.6.8 and 6.1.1.4'
U U -9.6767 9.6646 'International Tables Vol C Tables 4.2.6.8 and 6.1.1.4'

loop_
_geom_angle_atom_site_label_1
_geom_angle_atom_site_label_2
_geom_angle_atom_site_label_3
_geom_angle_site_symmetry_1
_geom_angle_site_symmetry_3
_geom_angle
_geom_angle_publ_flag
O5 U1 O6 . . 179.44(19) y
O5 U1 O2 . . 89.11(16) y
O6 U1 O2 . . 90.43(16) y
O5 U1 O1 . . 93.38(16) y
O6 U1 O1 . . 86.16(15) y
O2 U1 O1 . . 71.09(13) y
O5 U1 O4 . . 90.64(16) y
O6 U1 O4 . . 89.93(16) y
O2 U1 O4 . . 143.55(13) y
O1 U1 O4 . . 145.24(13) y
O5 U1 O3 . . 90.83(17) y
O6 U1 O3 . . 89.34(16) y
O2 U1 O3 . . 73.28(13) y
O1 U1 O3 . . 144.03(13) y
O4 U1 O3 . . 70.28(13) y
O5 U1 O1W . . 90.22(16) y
O6 U1 O1W . . 89.95(15) y
O2 U1 O1W . . 142.61(13) y
O1 U1 O1W . . 71.64(13) y
O4 U1 O1W . . 73.84(13) y
O3 U1 O1W . . 144.11(13) y
C7 O1 U1 . . 127.9(4) ?
C9 O2 U1 . . 127.8(3) ?
C22 O3 U1 . . 139.4(3) ?
C24 O4 U1 . . 137.8(3) ?
U1 O1W H1W . . 111.8 ?
U1 O1W H2W . . 123.3 ?
H1W O1W H2W . . 107.9 ?
C2 C1 C6 . . 121.2(6) ?
C2 C1 H1 . . 119.4 ?
C6 C1 H1 . . 119.4 ?
C3 C2 C1 . . 119.5(7) ?
C3 C2 H2 . . 120.2 ?
C1 C2 H2 . . 120.2 ?
C2 C3 C4 . . 120.6(6) ?
C2 C3 H3 . . 119.7 ?
C4 C3 H3 . . 119.7 ?
C5 C4 C3 . . 119.8(6) ?
C5 C4 H4 . . 120.1 ?
C3 C4 H4 . . 120.1 ?
C4 C5 C6 . . 121.4(6) ?
C4 C5 H5 . . 119.3 ?
C6 C5 H5 . . 119.3 ?
C5 C6 C1 . . 117.5(5) ?
C5 C6 C7 . . 123.0(5) ?
C1 C6 C7 . . 119.5(5) ?
O1 C7 C8 . . 124.0(5) ?
O1 C7 C6 . . 116.6(5) ?
C8 C7 C6 . . 119.4(5) ?
C7 C8 C9 . . 123.6(5) ?
C7 C8 H8 . . 118.2 ?
C9 C8 H8 . . 118.2 ?
O2 C9 C8 . . 123.1(5) ?
O2 C9 C10 . . 116.2(5) ?
C8 C9 C10 . . 120.6(5) ?
C15 C10 C11 . . 119.5(6) ?
C15 C10 C9 . . 122.2(5) ?
C11 C10 C9 . . 118.3(5) ?
C12 C11 C10 . . 120.7(7) ?
C12 C11 H11 . . 119.6 ?
C10 C11 H11 . . 119.6 ?
C11 C12 C13 . . 119.8(7) ?
C11 C12 H12 . . 120.1 ?
C13 C12 H12 . . 120.1 ?
C12 C13 C14 . . 120.7(7) ?
C12 C13 H13 . . 119.7 ?
C14 C13 H13 . . 119.7 ?
C13 C14 C15 . . 118.3(7) ?
C13 C14 H14 . . 120.8 ?
C15 C14 H14 . . 120.8 ?
C10 C15 C14 . . 121.0(6) ?
C10 C15 H15 . . 119.5 ?
C14 C15 H15 . . 119.5 ?
C21 C16 C17 . . 120.6(6) ?
C21 C16 H16 . . 119.7 ?
C17 C16 H16 . . 119.7 ?
C18 C17 C16 . . 120.0(7) ?
C18 C17 H17 . . 120.0 ?
C16 C17 H17 . . 120.0 ?
C17 C18 C19 . . 120.1(6) ?
C17 C18 H18 . . 120.0 ?
C19 C18 H18 . . 120.0 ?
C20 C19 C18 . . 119.5(6) ?
C20 C19 H19 . . 120.3 ?
C18 C19 H19 . . 120.3 ?
C19 C20 C21 . . 122.0(6) ?
C19 C20 H20 . . 119.0 ?
C21 C20 H20 . . 119.0 ?
C20 C21 C16 . . 117.8(5) ?
C20 C21 C22 . . 123.9(5) ?
C16 C21 C22 . . 118.3(5) ?
O3 C22 C23 . . 122.9(5) ?
O3 C22 C21 . . 116.1(5) ?
C23 C22 C21 . . 120.9(5) ?
C22 C23 C24 . . 124.3(5) ?
C22 C23 H23 . . 117.8 ?
C24 C23 H23 . . 117.8 ?
O4 C24 C23 . . 123.6(5) ?
O4 C24 C25 . . 115.9(5) ?
C23 C24 C25 . . 120.4(5) ?
C30 C25 C26 . . 119.6(5) ?
C30 C25 C24 . . 119.7(5) ?
C26 C25 C24 . . 120.6(5) ?
C25 C26 C27 . . 119.2(6) ?
C25 C26 H26 . . 120.4 ?
C27 C26 H26 . . 120.4 ?
C28 C27 C26 . . 120.7(7) ?
C28 C27 H27 . . 119.7 ?
C26 C27 H27 . . 119.7 ?
C29 C28 C27 . . 119.6(6) ?
C29 C28 H28 . . 120.2 ?
C27 C28 H28 . . 120.2 ?
C28 C29 C30 . . 121.7(6) ?
C28 C29 H29 . . 119.1 ?
C30 C29 H29 . . 119.1 ?
C25 C30 C29 . . 119.2(6) ?
C25 C30 H30 . . 120.4 ?
C29 C30 H30 . . 120.4 ?
C37 O8 C36 . . 114.0(4) ?
C38 O9 C39 . . 112.8(5) ?
C40 O10 C31 . . 113.8(4) ?
O10 C31 C32 . . 111.2(5) ?
O10 C31 C36 . . 106.5(4) ?
C32 C31 C36 . . 110.9(5) ?
O10 C31 H31 . . 109.4 ?
C32 C31 H31 . . 109.4 ?
C36 C31 H31 . . 109.4 ?
C31 C32 C33 . . 111.1(5) ?
C31 C32 H32A . . 109.4 ?
C33 C32 H32A . . 109.4 ?
C31 C32 H32B . . 109.4 ?
C33 C32 H32B . . 109.4 ?
H32A C32 H32B . . 108.0 ?
C32 C33 C34 . . 110.5(6) ?
C32 C33 H33A . . 109.5 ?
C34 C33 H33A . . 109.5 ?
C32 C33 H33B . . 109.5 ?
C34 C33 H33B . . 109.5 ?
H33A C33 H33B . . 108.1 ?
C33 C34 C35 . . 111.7(5) ?
C33 C34 H34A . . 109.3 ?
C35 C34 H34A . . 109.3 ?
C33 C34 H34B . . 109.3 ?
C35 C34 H34B . . 109.3 ?
H34A C34 H34B . . 107.9 ?
C36 C35 C34 . . 111.8(6) ?
C36 C35 H35A . . 109.3 ?
C34 C35 H35A . . 109.3 ?
C36 C35 H35B . . 109.3 ?
C34 C35 H35B . . 109.3 ?
H35A C35 H35B . . 107.9 ?
O8 C36 C35 . . 105.6(5) ?
O8 C36 C31 . . 112.8(4) ?
C35 C36 C31 . . 112.7(5) ?
O8 C36 H36 . . 108.5 ?
C35 C36 H36 . . 108.5 ?
C31 C36 H36 . . 108.5 ?
O8 C37 C38 . . 107.9(5) ?
O8 C37 H37A . . 110.1 ?
C38 C37 H37A . . 110.1 ?
O8 C37 H37B . . 110.1 ?
C38 C37 H37B . . 110.1 ?
H37A C37 H37B . . 108.4 ?
O9 C38 C37 . . 111.6(5) ?
O9 C38 H38A . . 109.3 ?
C37 C38 H38A . . 109.3 ?
O9 C38 H38B . . 109.3 ?
C37 C38 H38B . . 109.3 ?
H38A C38 H38B . . 108.0 ?
O9 C39 C40 . 3_566 113.3(5) ?
O9 C39 H39A . . 108.9 ?
C40 C39 H39A 3_566 . 108.9 ?
O9 C39 H39B . . 108.9 ?
C40 C39 H39B 3_566 . 108.9 ?
H39A C39 H39B . . 107.7 ?
O10 C40 C39 . 3_566 106.7(5) ?
O10 C40 H40A . . 110.4 ?
C39 C40 H40A 3_566 . 110.4 ?
O10 C40 H40B . . 110.4 ?
C39 C40 H40B 3_566 . 110.4 ?
H40A C40 H40B . . 108.6 ?
Cl2 C41 Cl3 . . 109.8(5) ?
Cl2 C41 Cl1 . . 111.7(5) ?
Cl3 C41 Cl1 . . 110.5(5) ?
Cl2 C41 H41 . . 108.2 ?
Cl3 C41 H41 . . 108.2 ?
Cl1 C41 H41 . . 108.2 ?

loop_
_geom_bond_atom_site_label_1
_geom_bond_atom_site_label_2
_geom_bond_site_symmetry_2
_geom_bond_distance
_geom_bond_publ_flag
U1 O5 . 1.764(4) yes
U1 O6 . 1.771(4) yes
U1 O2 . 2.312(4) yes
U1 O1 . 2.340(4) yes
U1 O4 . 2.348(4) yes
U1 O3 . 2.356(4) yes
U1 O1W . 2.465(4) yes
O1 C7 . 1.288(7) ?
O2 C9 . 1.280(6) ?
O3 C22 . 1.267(6) ?
O4 C24 . 1.277(6) ?
O1W H1W . 0.82 ?
O1W H2W . 0.84 ?
C1 C2 . 1.367(8) ?
C1 C6 . 1.406(8) ?
C1 H1 . 0.93 ?
C2 C3 . 1.364(10) ?
C2 H2 . 0.93 ?
C3 C4 . 1.385(10) ?
C3 H3 . 0.93 ?
C4 C5 . 1.355(9) ?
C4 H4 . 0.93 ?
C5 C6 . 1.386(8) ?
C5 H5 . 0.93 ?
C6 C7 . 1.496(8) ?
C7 C8 . 1.394(8) ?
C8 C9 . 1.394(8) ?
C8 H8 . 0.93 ?
C9 C10 . 1.490(8) ?
C10 C15 . 1.385(8) ?
C10 C11 . 1.396(8) ?
C11 C12 . 1.380(9) ?
C11 H11 . 0.93 ?
C12 C13 . 1.392(11) ?
C12 H12 . 0.93 ?
C13 C14 . 1.405(11) ?
C13 H13 . 0.93 ?
C14 C15 . 1.406(9) ?
C14 H14 . 0.93 ?
C15 H15 . 0.93 ?
C16 C21 . 1.381(8) ?
C16 C17 . 1.390(9) ?
C16 H16 . 0.93 ?
C17 C18 . 1.355(9) ?
C17 H17 . 0.93 ?
C18 C19 . 1.377(10) ?
C18 H18 . 0.93 ?
C19 C20 . 1.366(8) ?
C19 H19 . 0.93 ?
C20 C21 . 1.374(8) ?
C20 H20 . 0.93 ?
C21 C22 . 1.499(7) ?
C22 C23 . 1.381(8) ?
C23 C24 . 1.397(7) ?
C23 H23 . 0.93 ?
C24 C25 . 1.490(7) ?
C25 C30 . 1.382(8) ?
C25 C26 . 1.401(8) ?
C26 C27 . 1.409(9) ?
C26 H26 . 0.93 ?
C27 C28 . 1.375(10) ?
C27 H27 . 0.93 ?
C28 C29 . 1.351(10) ?
C28 H28 . 0.93 ?
C29 C30 . 1.409(8) ?
C29 H29 . 0.93 ?
C30 H30 . 0.93 ?
O8 C37 . 1.419(7) ?
O8 C36 . 1.427(7) ?
O9 C38 . 1.412(7) ?
O9 C39 . 1.445(7) ?
O10 C40 . 1.406(6) ?
O10 C31 . 1.432(6) ?
C31 C32 . 1.497(8) ?
C31 C36 . 1.522(8) ?
C31 H31 . 0.98 ?
C32 C33 . 1.506(10) ?
C32 H32A . 0.97 ?
C32 H32B . 0.97 ?
C33 C34 . 1.509(9) ?
C33 H33A . 0.97 ?
C33 H33B . 0.97 ?
C34 C35 . 1.541(8) ?
C34 H34A . 0.97 ?
C34 H34B . 0.97 ?
C35 C36 . 1.496(8) ?
C35 H35A . 0.97 ?
C35 H35B . 0.97 ?
C36 H36 . 0.98 ?
C37 C38 . 1.475(8) ?
C37 H37A . 0.97 ?
C37 H37B . 0.97 ?
C38 H38A . 0.97 ?
C38 H38B . 0.97 ?
C39 C40 3_566 1.504(8) ?
C39 H39A . 0.97 ?
C39 H39B . 0.97 ?
C40 C39 3_566 1.504(8) ?
C40 H40A . 0.97 ?
C40 H40B . 0.97 ?
Cl1 C41 . 1.759(9) ?
Cl2 C41 . 1.729(8) ?
Cl3 C41 . 1.749(11) ?
C41 H41 . 0.98 ?

loop_
_geom_hbond_atom_site_label_D
_geom_hbond_atom_site_label_H
_geom_hbond_atom_site_label_A
_geom_hbond_site_symmetry_A
_geom_hbond_distance_DH
_geom_hbond_distance_HA
_geom_hbond_distance_DA
_geom_hbond_angle_DHA
_geom_hbond_publ_flag
O1W H1W O8 3_566 0.82 2.06 2.814(6) 152 yes
O1W H2W O9 1_555 0.84 1.96 2.775(5) 166 yes
C1 H1 O9 1_555 0.93 2.48 3.319(8) 150 yes
C5 H5 O6 3_666 0.93 2.50 3.410(8) 167 yes
C15 H15 O6 3_666 0.93 2.55 3.467(8) 167 yes
C41 H41 O6 1_555 0.98 2.30 3.153(10) 145 yes

loop_
_geom_torsion_atom_site_label_1
_geom_torsion_atom_site_label_2
_geom_torsion_atom_site_label_3
_geom_torsion_atom_site_label_4
_geom_torsion_site_symmetry_4
_geom_torsion
O5 U1 O1 C7 . 130.5(4)
O6 U1 O1 C7 . -49.1(4)
O2 U1 O1 C7 . 42.6(4)
O4 U1 O1 C7 . -133.5(4)
O3 U1 O1 C7 . 34.4(5)
O1W U1 O1 C7 . -140.4(4)
O5 U1 O2 C9 . -141.2(5)
O6 U1 O2 C9 . 38.5(5)
O1 U1 O2 C9 . -47.3(4)
O4 U1 O2 C9 . 128.9(4)
O3 U1 O2 C9 . 127.6(5)
O1W U1 O2 C9 . -52.0(5)
O5 U1 O3 C22 . 85.3(6)
O6 U1 O3 C22 . -95.3(6)
O2 U1 O3 C22 . 174.1(6)
O1 U1 O3 C22 . -177.8(5)
O4 U1 O3 C22 . -5.1(5)
O1W U1 O3 C22 . -6.2(7)
O5 U1 O4 C24 . -76.4(5)
O6 U1 O4 C24 . 103.6(5)
O2 U1 O4 C24 . 13.0(6)
O1 U1 O4 C24 . -173.3(5)
O3 U1 O4 C24 . 14.3(5)
O1W U1 O4 C24 . -166.4(5)
C6 C1 C2 C3 . 1.7(10)
C1 C2 C3 C4 . -1.8(11)
C2 C3 C4 C5 . 1.4(11)
C3 C4 C5 C6 . -0.9(11)
C4 C5 C6 C1 . 0.8(9)
C4 C5 C6 C7 . 179.5(6)
C2 C1 C6 C5 . -1.2(9)
C2 C1 C6 C7 . -179.9(6)
U1 O1 C7 C8 . -27.3(7)
U1 O1 C7 C6 . 155.7(3)
C5 C6 C7 O1 . -159.9(5)
C1 C6 C7 O1 . 18.7(7)
C5 C6 C7 C8 . 23.0(8)
C1 C6 C7 C8 . -158.4(5)
O1 C7 C8 C9 . -9.4(9)
C6 C7 C8 C9 . 167.5(5)
U1 O2 C9 C8 . 36.3(8)
U1 O2 C9 C10 . -145.9(4)
C7 C8 C9 O2 . 5.2(9)
C7 C8 C9 C10 . -172.5(5)
O2 C9 C10 C15 . 162.0(6)
C8 C9 C10 C15 . -20.2(9)
O2 C9 C10 C11 . -15.5(8)
C8 C9 C10 C11 . 162.3(6)
C15 C10 C11 C12 . 1.2(11)
C9 C10 C11 C12 . 178.8(7)
C10 C11 C12 C13 . -0.7(13)
C11 C12 C13 C14 . -0.8(15)
C12 C13 C14 C15 . 1.7(14)
C11 C10 C15 C14 . -0.3(10)
C9 C10 C15 C14 . -177.8(6)
C13 C14 C15 C10 . -1.2(12)
C21 C16 C17 C18 . 1.6(11)
C16 C17 C18 C19 . -1.5(11)
C17 C18 C19 C20 . 1.1(11)
C18 C19 C20 C21 . -0.7(10)
C19 C20 C21 C16 . 0.7(9)
C19 C20 C21 C22 . 178.3(6)
C17 C16 C21 C20 . -1.2(10)
C17 C16 C21 C22 . -178.9(6)
U1 O3 C22 C23 . -3.5(9)
U1 O3 C22 C21 . 175.8(4)
C20 C21 C22 O3 . -162.7(5)
C16 C21 C22 O3 . 14.9(8)
C20 C21 C22 C23 . 16.6(8)
C16 C21 C22 C23 . -165.8(6)
O3 C22 C23 C24 . 9.4(9)
C21 C22 C23 C24 . -169.8(5)
U1 O4 C24 C23 . -14.4(9)
U1 O4 C24 C25 . 169.4(4)
C22 C23 C24 O4 . -1.2(9)
C22 C23 C24 C25 . 174.8(5)
O4 C24 C25 C30 . 40.3(7)
C23 C24 C25 C30 . -136.0(6)
O4 C24 C25 C26 . -140.3(5)
C23 C24 C25 C26 . 43.4(8)
C30 C25 C26 C27 . -0.1(9)
C24 C25 C26 C27 . -179.6(5)
C25 C26 C27 C28 . 2.1(10)
C26 C27 C28 C29 . -1.7(11)
C27 C28 C29 C30 . -0.7(11)
C26 C25 C30 C29 . -2.2(9)
C24 C25 C30 C29 . 177.3(5)
C28 C29 C30 C25 . 2.7(10)
C40 O10 C31 C32 . -75.3(6)
C40 O10 C31 C36 . 163.8(5)
O10 C31 C32 C33 . -60.8(7)
C36 C31 C32 C33 . 57.5(7)
C31 C32 C33 C34 . -58.8(7)
C32 C33 C34 C35 . 55.3(8)
C33 C34 C35 C36 . -51.6(8)
C37 O8 C36 C35 . 169.6(5)
C37 O8 C36 C31 . -66.9(6)
C34 C35 C36 O8 . 174.2(5)
C34 C35 C36 C31 . 50.7(7)
O10 C31 C36 O8 . -52.3(6)
C32 C31 C36 O8 . -173.4(5)
O10 C31 C36 C35 . 67.2(6)
C32 C31 C36 C35 . -54.0(7)
C36 O8 C37 C38 . -172.3(5)
C39 O9 C38 C37 . -172.1(6)
O8 C37 C38 O9 . -171.1(5)
C38 O9 C39 C40 3_566 -71.2(7)
C31 O10 C40 C39 3_566 -174.5(4)
